data_8106709
loop_
_publ_author_name
'Ni, Zhong-Hai'
'Sun, Hao'

_publ_section_title
;
 Crystal structure of tris(cyano-(hydrogen
 tris(3,5-dimethylpyrazolyl)borate))-iron(III) 4-methoxypyridinium
 monohydrate, C24H32BN10O2Fe
;
_journal_issue 6
_journal_name_full 'Zeitschrift f\"ur Kristallographie - New Crystal Structures'
_journal_page_first 885
_journal_page_last 887
_journal_paper_doi 10.1515/ncrs-2017-0039
_journal_volume 232
_journal_year 2017
_chemical_formula_moiety 'C24 H32 B Fe N10 O2'
_chemical_formula_sum 'C24 H32 B Fe N10 O2'
_chemical_formula_weight 559.26
_space_group_IT_number 29
_space_group_name_Hall 'P 2c -2ac'
_space_group_name_H-M_alt 'P c a 21'
_symmetry_cell_setting orthorhombic
_symmetry_space_group_name_Hall 'P 2c -2ac'
_symmetry_space_group_name_H-M 'P c a 21'
_atom_sites_solution_hydrogens geom
_atom_sites_solution_primary direct
_atom_sites_solution_secondary difmap
_cell_angle_alpha 90.00
_cell_angle_beta 90.00
_cell_angle_gamma 90.00
_cell_formula_units_Z 4
_cell_length_a 19.053(4)
_cell_length_b 9.0666(18)
_cell_length_c 16.439(3)
_cell_measurement_reflns_used 3138
_cell_measurement_temperature 123(2)
_cell_measurement_theta_max 26.27
_cell_measurement_theta_min 3.08
_cell_volume 2839.8(10)
_computing_cell_refinement 'SAINT-Plus (Bruker, 2001)'
_computing_data_collection 'APEX2 (Bruker, 2004)'
_computing_data_reduction SAINT-Plus
_computing_molecular_graphics 'XP (Sheldrick, 1998)'
_computing_publication_material XP
_computing_structure_refinement 'SHELXL-97 (Sheldrick, 2008)'
_computing_structure_solution 'SHELXS-97 (Sheldrick, 2008)'
_diffrn_ambient_temperature 123(2)
_diffrn_measured_fraction_theta_full 0.997
_diffrn_measured_fraction_theta_max 0.997
_diffrn_measurement_device_type 'Bruker APEX II CCD area-detector'
_diffrn_measurement_method '\f and \w scans'
_diffrn_radiation_monochromator graphite
_diffrn_radiation_source 'fine-focus sealed tube'
_diffrn_radiation_type MoK\a
_diffrn_radiation_wavelength 0.71073
_diffrn_reflns_av_R_equivalents 0.0826
_diffrn_reflns_av_sigmaI/netI 0.0697
_diffrn_reflns_limit_h_max 23
_diffrn_reflns_limit_h_min -23
_diffrn_reflns_limit_k_max 11
_diffrn_reflns_limit_k_min -11
_diffrn_reflns_limit_l_max 20
_diffrn_reflns_limit_l_min -20
_diffrn_reflns_number 22002
_diffrn_reflns_theta_full 25.99
_diffrn_reflns_theta_max 25.99
_diffrn_reflns_theta_min 3.10
_diffrn_standards_decay_% 0
_diffrn_standards_interval_count 0
_diffrn_standards_interval_time 0
_diffrn_standards_number 0
_exptl_absorpt_coefficient_mu 0.571
_exptl_absorpt_correction_T_max 0.968
_exptl_absorpt_correction_T_min 0.951
_exptl_absorpt_correction_type multi-scan
_exptl_absorpt_process_details '(SADABS; Sheldrick, 2003)'
_exptl_crystal_colour Red
_exptl_crystal_density_diffrn 1.308
_exptl_crystal_density_method 'not measured'
_exptl_crystal_description Block
_exptl_crystal_F_000 1172
_exptl_crystal_size_max 0.12
_exptl_crystal_size_mid 0.08
_exptl_crystal_size_min 0.06
_refine_diff_density_max 0.262
_refine_diff_density_min -0.391
_refine_diff_density_rms 0.047
_refine_ls_abs_structure_details 'Flack H D (1983), Acta Cryst. A39, 876-881'
_refine_ls_abs_structure_Flack -0.02(2)
_refine_ls_extinction_method none
_refine_ls_goodness_of_fit_ref 1.012
_refine_ls_hydrogen_treatment mixed
_refine_ls_matrix_type full
_refine_ls_number_parameters 359
_refine_ls_number_reflns 5551
_refine_ls_number_restraints 3
_refine_ls_restrained_S_all 1.012
_refine_ls_R_factor_all 0.0793
_refine_ls_R_factor_gt 0.0482
_refine_ls_shift/su_max 0.000
_refine_ls_shift/su_mean 0.000
_refine_ls_structure_factor_coef Fsqd
_refine_ls_weighting_details 'calc w=1/[\s^2^(Fo^2^)+(0.0559P)^2^+0.0000P] where P=(Fo^2^+2Fc^2^)/3'
_refine_ls_weighting_scheme calc
_refine_ls_wR_factor_gt 0.1052
_refine_ls_wR_factor_ref 0.1194
_reflns_number_gt 3872
_reflns_number_total 5551
_reflns_threshold_expression >2sigma(I)
_cod_data_source_file suppl_ncrs-2017-0039_suppl.cif
_cod_data_source_block b
_cod_depositor_comments
;
The following automatic conversions were performed:

data item '_symmetry_cell_setting' value 'Orthorhombic' was changed
to 'orthorhombic' in accordance with the built-in table derived from
the CIF Core dictionary named 'cif_core.dic' version 2.4.5 last
updated on 2014-11-21.

Automatic conversion script
Id: cif_fix_values 8738 2021-04-28 16:35:53Z antanas 
;
_cod_original_sg_symbol_Hall 'P 2c -2ac '
_cod_original_sg_symbol_H-M 'Pca21 '
_cod_database_code 8106709

loop_
_symmetry_equiv_pos_as_xyz
'x, y, z'
'-x, -y, z+1/2'
'x+1/2, -y, z'
'-x+1/2, y, z+1/2'

loop_
_atom_site_label
_atom_site_type_symbol
_atom_site_fract_x
_atom_site_fract_y
_atom_site_fract_z
_atom_site_U_iso_or_equiv
_atom_site_adp_type
_atom_site_occupancy
_atom_site_symmetry_multiplicity
_atom_site_calc_flag
_atom_site_refinement_flags
_atom_site_disorder_assembly
_atom_site_disorder_group
Fe1 Fe 0.33587(2) 1.18721(6) 0.25840(5) 0.04476(16) Uani 1 1 d . . .
B1 B 0.3343(2) 0.8469(5) 0.2539(5) 0.0442(10) Uani 1 1 d . . .
H1 H 0.3320(16) 0.722(4) 0.252(3) 0.053 Uiso 1 1 d . . .
C1 C 0.3191(2) 1.3115(5) 0.3512(3) 0.0532(11) Uani 1 1 d . . .
C2 C 0.4147(2) 1.3075(5) 0.2299(3) 0.0551(11) Uani 1 1 d . . .
C3 C 0.2791(2) 1.3220(5) 0.1974(3) 0.0500(10) Uani 1 1 d . . .
C4 C 0.3617(2) 1.0841(5) 0.0802(3) 0.0549(11) Uani 1 1 d . . .
C5 C 0.3677(2) 0.9495(5) 0.0407(3) 0.0599(12) Uani 1 1 d . . .
H5 H 0.3749 0.9349 -0.0147 0.072 Uiso 1 1 calc R . .
C6 C 0.3608(2) 0.8420(5) 0.0990(3) 0.0558(12) Uani 1 1 d . . .
C7 C 0.3662(2) 0.6764(5) 0.0904(3) 0.0692(14) Uani 1 1 d . . .
H7A H 0.4066 0.6416 0.1195 0.104 Uiso 1 1 calc R . .
H7B H 0.3706 0.6511 0.0339 0.104 Uiso 1 1 calc R . .
H7C H 0.3247 0.6312 0.1123 0.104 Uiso 1 1 calc R . .
C8 C 0.3676(3) 1.2361(6) 0.0426(3) 0.0743(14) Uani 1 1 d . . .
H8A H 0.3217 1.2711 0.0283 0.111 Uiso 1 1 calc R . .
H8B H 0.3963 1.2310 -0.0053 0.111 Uiso 1 1 calc R . .
H8C H 0.3886 1.3025 0.0811 0.111 Uiso 1 1 calc R . .
C9 C 0.45096(19) 1.0750(5) 0.3775(3) 0.0476(10) Uani 1 1 d . . .
C10 C 0.4751(2) 0.9371(5) 0.4029(3) 0.0557(11) Uani 1 1 d . . .
H10 H 0.5109 0.9197 0.4401 0.067 Uiso 1 1 calc R . .
C11 C 0.4365(2) 0.8320(5) 0.3630(3) 0.0530(11) Uani 1 1 d . . .
C12 C 0.4414(3) 0.6673(4) 0.3659(3) 0.0708(14) Uani 1 1 d . . .
H12A H 0.3952 0.6263 0.3723 0.106 Uiso 1 1 calc R . .
H12B H 0.4702 0.6383 0.4110 0.106 Uiso 1 1 calc R . .
H12C H 0.4617 0.6318 0.3162 0.106 Uiso 1 1 calc R . .
C13 C 0.4779(2) 1.2225(5) 0.4037(3) 0.0621(12) Uani 1 1 d . . .
H13A H 0.5064 1.2638 0.3613 0.093 Uiso 1 1 calc R . .
H13B H 0.5056 1.2114 0.4522 0.093 Uiso 1 1 calc R . .
H13C H 0.4391 1.2870 0.4146 0.093 Uiso 1 1 calc R . .
C14 C 0.1860(2) 1.0862(5) 0.3050(2) 0.0515(10) Uani 1 1 d . . .
C15 C 0.1519(2) 0.9500(5) 0.3124(3) 0.0587(12) Uani 1 1 d . . .
H15 H 0.1048 0.9357 0.3248 0.070 Uiso 1 1 calc R . .
C16 C 0.2008(2) 0.8408(5) 0.2980(3) 0.0548(11) Uani 1 1 d . . .
C17 C 0.1933(3) 0.6764(5) 0.2989(4) 0.0797(16) Uani 1 1 d . . .
H17A H 0.2085 0.6370 0.2477 0.120 Uiso 1 1 calc R . .
H17B H 0.1450 0.6508 0.3079 0.120 Uiso 1 1 calc R . .
H17C H 0.2216 0.6360 0.3418 0.120 Uiso 1 1 calc R . .
C18 C 0.1548(2) 1.2358(5) 0.3164(3) 0.0630(12) Uani 1 1 d . . .
H18A H 0.1756 1.2821 0.3630 0.095 Uiso 1 1 calc R . .
H18B H 0.1051 1.2268 0.3246 0.095 Uiso 1 1 calc R . .
H18C H 0.1636 1.2946 0.2689 0.095 Uiso 1 1 calc R . .
C19 C 0.5767(3) 1.1592(6) 0.1148(3) 0.0681(13) Uani 1 1 d . . .
H19 H 0.5568 1.2496 0.1283 0.082 Uiso 1 1 calc R . .
C20 C 0.5432(2) 1.0325(5) 0.1366(3) 0.0653(13) Uani 1 1 d . . .
H20 H 0.5005 1.0362 0.1641 0.078 Uiso 1 1 calc R . .
C21 C 0.5736(2) 0.8971(5) 0.1170(3) 0.0619(12) Uani 1 1 d . . .
C22 C 0.6371(2) 0.8945(5) 0.0748(3) 0.0665(14) Uani 1 1 d . . .
H22 H 0.6581 0.8057 0.0602 0.080 Uiso 1 1 calc R . .
C23 C 0.6679(2) 1.0270(6) 0.0554(4) 0.0759(16) Uani 1 1 d . . .
H23 H 0.7108 1.0272 0.0284 0.091 Uiso 1 1 calc R . .
C24 C 0.5659(3) 0.6335(5) 0.1207(4) 0.0905(19) Uani 1 1 d . . .
H24A H 0.5634 0.6173 0.0630 0.136 Uiso 1 1 calc R . .
H24B H 0.5389 0.5595 0.1483 0.136 Uiso 1 1 calc R . .
H24C H 0.6139 0.6279 0.1381 0.136 Uiso 1 1 calc R . .
N1 N 0.3091(2) 1.3853(5) 0.4071(3) 0.0696(11) Uani 1 1 d . . .
N2 N 0.4644(2) 1.3736(4) 0.2116(3) 0.0750(12) Uani 1 1 d . . .
N3 N 0.24658(19) 1.4036(4) 0.1596(2) 0.0612(10) Uani 1 1 d . . .
N4 N 0.35136(17) 1.0605(4) 0.1600(2) 0.0513(9) Uani 1 1 d . . .
N5 N 0.35062(17) 0.9086(4) 0.1703(2) 0.0492(8) Uani 1 1 d . . .
N6 N 0.39866(16) 1.0533(3) 0.3230(2) 0.0462(8) Uani 1 1 d . . .
N7 N 0.39031(16) 0.9042(4) 0.3148(2) 0.0470(8) Uani 1 1 d . . .
N8 N 0.25457(17) 1.0603(4) 0.28588(19) 0.0483(8) Uani 1 1 d . . .
N9 N 0.26258(16) 0.9093(4) 0.2814(2) 0.0493(9) Uani 1 1 d . . .
N10 N 0.6376(2) 1.1561(4) 0.0745(3) 0.0648(11) Uani 1 1 d . . .
H10A H 0.6575 1.2375 0.0606 0.078 Uiso 1 1 calc R . .
O1 O 0.53791(16) 0.7784(4) 0.1397(2) 0.0781(10) Uani 1 1 d . . .
O1W O 0.3072(2) 0.5851(4) 0.5372(2) 0.0781(10) Uani 1 1 d D . .
H1WB H 0.301(4) 0.525(5) 0.577(3) 0.117 Uiso 1 1 d D . .
H1WA H 0.314(3) 0.531(6) 0.494(3) 0.117 Uiso 1 1 d D . .

loop_
_atom_site_aniso_label
_atom_site_aniso_U_11
_atom_site_aniso_U_22
_atom_site_aniso_U_33
_atom_site_aniso_U_23
_atom_site_aniso_U_13
_atom_site_aniso_U_12
Fe1 0.0452(3) 0.0499(3) 0.0391(3) 0.0008(3) 0.0043(3) 0.0012(3)
B1 0.0408(18) 0.050(3) 0.042(2) -0.009(4) -0.004(2) 0.0005(19)
C1 0.048(2) 0.062(3) 0.049(3) 0.008(2) -0.001(2) 0.003(2)
C2 0.053(2) 0.058(3) 0.054(3) -0.001(2) 0.0074(19) 0.008(2)
C3 0.057(2) 0.045(3) 0.047(3) -0.002(2) 0.007(2) 0.000(2)
C4 0.056(2) 0.067(3) 0.042(3) 0.003(2) 0.007(2) 0.002(2)
C5 0.057(2) 0.086(4) 0.037(2) -0.012(3) 0.005(2) 0.001(2)
C6 0.050(2) 0.068(3) 0.049(3) -0.011(2) 0.005(2) -0.001(2)
C7 0.061(3) 0.072(3) 0.074(3) -0.020(3) 0.012(3) -0.009(3)
C8 0.098(4) 0.080(4) 0.045(3) 0.014(3) 0.018(3) 0.012(3)
C9 0.041(2) 0.055(3) 0.047(3) 0.002(2) -0.0010(18) -0.005(2)
C10 0.050(2) 0.062(3) 0.055(3) 0.006(2) -0.007(2) 0.004(2)
C11 0.056(2) 0.056(3) 0.047(3) 0.010(2) 0.002(2) 0.002(2)
C12 0.072(3) 0.051(3) 0.089(4) 0.012(3) -0.005(3) 0.003(2)
C13 0.050(2) 0.065(3) 0.071(3) -0.007(3) -0.011(2) -0.007(2)
C14 0.051(2) 0.069(3) 0.035(2) -0.001(2) 0.0033(18) -0.002(2)
C15 0.054(2) 0.077(3) 0.046(3) -0.006(2) 0.010(2) -0.006(2)
C16 0.051(2) 0.067(3) 0.047(3) -0.003(2) 0.0083(19) -0.009(2)
C17 0.078(3) 0.064(3) 0.098(4) -0.008(3) 0.023(3) -0.022(3)
C18 0.054(2) 0.075(3) 0.061(3) -0.001(3) 0.011(2) 0.007(2)
C19 0.070(3) 0.065(3) 0.069(3) -0.001(3) -0.015(3) 0.005(3)
C20 0.053(3) 0.074(3) 0.068(3) 0.004(3) -0.004(2) 0.003(3)
C21 0.052(2) 0.055(3) 0.078(3) 0.015(3) -0.013(2) -0.006(2)
C22 0.052(3) 0.049(3) 0.099(4) 0.003(3) 0.005(3) -0.004(2)
C23 0.054(3) 0.072(4) 0.101(5) 0.006(3) 0.004(3) 0.000(3)
C24 0.076(3) 0.059(3) 0.138(6) 0.024(4) -0.010(4) -0.006(3)
N1 0.070(2) 0.079(3) 0.060(3) -0.018(2) 0.004(2) -0.003(2)
N2 0.070(3) 0.066(3) 0.089(3) 0.006(2) 0.019(2) -0.007(2)
N3 0.060(2) 0.068(2) 0.055(2) 0.008(2) -0.0006(18) 0.007(2)
N4 0.0507(19) 0.061(2) 0.042(2) 0.0044(18) 0.0075(15) 0.0038(17)
N5 0.0503(19) 0.051(2) 0.046(2) -0.0032(17) 0.0080(15) -0.0028(17)
N6 0.0494(18) 0.044(2) 0.045(2) 0.0003(16) 0.0017(16) -0.0035(15)
N7 0.0463(18) 0.047(2) 0.047(2) 0.0022(17) -0.0001(16) 0.0003(15)
N8 0.0489(17) 0.057(2) 0.0396(19) -0.0036(15) 0.0037(14) 0.0024(17)
N9 0.0458(17) 0.054(2) 0.048(2) -0.0027(16) 0.0059(14) -0.0046(16)
N10 0.062(2) 0.058(3) 0.075(3) 0.002(2) -0.011(2) -0.008(2)
O1 0.0570(18) 0.067(2) 0.111(3) 0.020(2) 0.0034(19) -0.0037(17)
O1W 0.112(3) 0.058(2) 0.064(2) -0.0070(18) 0.024(2) -0.020(2)

loop_
_atom_type_symbol
_atom_type_description
_atom_type_scat_dispersion_real
_atom_type_scat_dispersion_imag
_atom_type_scat_source
C C 0.0033 0.0016 'International Tables Vol C Tables 4.2.6.8 and 6.1.1.4'
H H 0.0000 0.0000 'International Tables Vol C Tables 4.2.6.8 and 6.1.1.4'
B B 0.0013 0.0007 'International Tables Vol C Tables 4.2.6.8 and 6.1.1.4'
N N 0.0061 0.0033 'International Tables Vol C Tables 4.2.6.8 and 6.1.1.4'
O O 0.0106 0.0060 'International Tables Vol C Tables 4.2.6.8 and 6.1.1.4'
Fe Fe 0.3463 0.8444 'International Tables Vol C Tables 4.2.6.8 and 6.1.1.4'

loop_
_geom_angle_atom_site_label_1
_geom_angle_atom_site_label_2
_geom_angle_atom_site_label_3
_geom_angle
_geom_angle_site_symmetry_1
_geom_angle_site_symmetry_3
C2 Fe1 C3 87.16(18) . .
C2 Fe1 C1 89.46(18) . .
C3 Fe1 C1 87.00(19) . .
C2 Fe1 N8 178.83(16) . .
C3 Fe1 N8 92.80(16) . .
C1 Fe1 N8 91.71(16) . .
C2 Fe1 N4 90.76(16) . .
C3 Fe1 N4 91.49(16) . .
C1 Fe1 N4 178.46(17) . .
N8 Fe1 N4 88.07(14) . .
C2 Fe1 N6 90.39(15) . .
C3 Fe1 N6 177.35(16) . .
C1 Fe1 N6 91.95(16) . .
N8 Fe1 N6 89.67(14) . .
N4 Fe1 N6 89.57(14) . .
N5 B1 N9 108.1(4) . .
N5 B1 N7 108.6(3) . .
N9 B1 N7 107.3(4) . .
N5 B1 H1 110(3) . .
N9 B1 H1 110.0(18) . .
N7 B1 H1 112(2) . .
N1 C1 Fe1 179.6(5) . .
N2 C2 Fe1 176.4(4) . .
N3 C3 Fe1 178.3(4) . .
N4 C4 C5 109.2(4) . .
N4 C4 C8 123.6(4) . .
C5 C4 C8 127.2(4) . .
C6 C5 C4 106.9(4) . .
C6 C5 H5 126.6 . .
C4 C5 H5 126.6 . .
N5 C6 C5 107.8(4) . .
N5 C6 C7 122.9(4) . .
C5 C6 C7 129.3(4) . .
C6 C7 H7A 109.5 . .
C6 C7 H7B 109.5 . .
H7A C7 H7B 109.5 . .
C6 C7 H7C 109.5 . .
H7A C7 H7C 109.5 . .
H7B C7 H7C 109.5 . .
C4 C8 H8A 109.5 . .
C4 C8 H8B 109.5 . .
H8A C8 H8B 109.5 . .
C4 C8 H8C 109.5 . .
H8A C8 H8C 109.5 . .
H8B C8 H8C 109.5 . .
N6 C9 C10 108.1(4) . .
N6 C9 C13 125.0(4) . .
C10 C9 C13 127.0(4) . .
C11 C10 C9 107.6(4) . .
C11 C10 H10 126.2 . .
C9 C10 H10 126.2 . .
N7 C11 C10 107.0(4) . .
N7 C11 C12 122.8(4) . .
C10 C11 C12 130.2(4) . .
C11 C12 H12A 109.5 . .
C11 C12 H12B 109.5 . .
H12A C12 H12B 109.5 . .
C11 C12 H12C 109.5 . .
H12A C12 H12C 109.5 . .
H12B C12 H12C 109.5 . .
C9 C13 H13A 109.5 . .
C9 C13 H13B 109.5 . .
H13A C13 H13B 109.5 . .
C9 C13 H13C 109.5 . .
H13A C13 H13C 109.5 . .
H13B C13 H13C 109.5 . .
N8 C14 C15 108.2(4) . .
N8 C14 C18 124.5(4) . .
C15 C14 C18 127.3(4) . .
C16 C15 C14 107.7(4) . .
C16 C15 H15 126.1 . .
C14 C15 H15 126.1 . .
N9 C16 C15 107.0(4) . .
N9 C16 C17 122.6(4) . .
C15 C16 C17 130.4(4) . .
C16 C17 H17A 109.5 . .
C16 C17 H17B 109.5 . .
H17A C17 H17B 109.5 . .
C16 C17 H17C 109.5 . .
H17A C17 H17C 109.5 . .
H17B C17 H17C 109.5 . .
C14 C18 H18A 109.5 . .
C14 C18 H18B 109.5 . .
H18A C18 H18B 109.5 . .
C14 C18 H18C 109.5 . .
H18A C18 H18C 109.5 . .
H18B C18 H18C 109.5 . .
N10 C19 C20 121.3(5) . .
N10 C19 H19 119.3 . .
C20 C19 H19 119.3 . .
C19 C20 C21 119.0(5) . .
C19 C20 H20 120.5 . .
C21 C20 H20 120.5 . .
O1 C21 C20 115.8(4) . .
O1 C21 C22 124.8(4) . .
C20 C21 C22 119.4(4) . .
C23 C22 C21 118.1(4) . .
C23 C22 H22 121.0 . .
C21 C22 H22 121.0 . .
N10 C23 C22 121.7(4) . .
N10 C23 H23 119.2 . .
C22 C23 H23 119.2 . .
O1 C24 H24A 109.5 . .
O1 C24 H24B 109.5 . .
H24A C24 H24B 109.5 . .
O1 C24 H24C 109.5 . .
H24A C24 H24C 109.5 . .
H24B C24 H24C 109.5 . .
C4 N4 N5 106.1(3) . .
C4 N4 Fe1 135.9(3) . .
N5 N4 Fe1 118.0(2) . .
C6 N5 N4 110.0(3) . .
C6 N5 B1 131.3(4) . .
N4 N5 B1 118.6(3) . .
C9 N6 N7 107.1(3) . .
C9 N6 Fe1 134.5(3) . .
N7 N6 Fe1 118.4(2) . .
C11 N7 N6 110.2(3) . .
C11 N7 B1 131.5(4) . .
N6 N7 B1 118.3(3) . .
C14 N8 N9 106.8(3) . .
C14 N8 Fe1 134.5(3) . .
N9 N8 Fe1 118.5(2) . .
C16 N9 N8 110.3(3) . .
C16 N9 B1 131.1(3) . .
N8 N9 B1 118.5(3) . .
C19 N10 C23 120.5(4) . .
C19 N10 H10A 119.8 . .
C23 N10 H10A 119.8 . .
C21 O1 C24 119.0(4) . .
H1WB O1W H1WA 106(5) . .

loop_
_geom_bond_atom_site_label_1
_geom_bond_atom_site_label_2
_geom_bond_distance
_geom_bond_site_symmetry_2
Fe1 C2 1.914(5) .
Fe1 C3 1.915(5) .
Fe1 C1 1.923(5) .
Fe1 N8 1.982(3) .
Fe1 N4 2.005(4) .
Fe1 N6 2.008(3) .
B1 N5 1.517(8) .
B1 N9 1.546(5) .
B1 N7 1.552(7) .
B1 H1 1.13(3) .
C1 N1 1.153(5) .
C2 N2 1.161(5) .
C3 N3 1.148(5) .
C4 N4 1.344(6) .
C4 C5 1.387(6) .
C4 C8 1.514(6) .
C5 C6 1.373(6) .
C5 H5 0.9300 .
C6 N5 1.333(5) .
C6 C7 1.511(6) .
C7 H7A 0.9600 .
C7 H7B 0.9600 .
C7 H7C 0.9600 .
C8 H8A 0.9600 .
C8 H8B 0.9600 .
C8 H8C 0.9600 .
C9 N6 1.354(5) .
C9 C10 1.396(6) .
C9 C13 1.496(5) .
C10 C11 1.370(6) .
C10 H10 0.9300 .
C11 N7 1.354(5) .
C11 C12 1.496(5) .
C12 H12A 0.9600 .
C12 H12B 0.9600 .
C12 H12C 0.9600 .
C13 H13A 0.9600 .
C13 H13B 0.9600 .
C13 H13C 0.9600 .
C14 N8 1.365(5) .
C14 C15 1.401(6) .
C14 C18 1.492(6) .
C15 C16 1.379(6) .
C15 H15 0.9300 .
C16 N9 1.359(5) .
C16 C17 1.498(6) .
C17 H17A 0.9600 .
C17 H17B 0.9600 .
C17 H17C 0.9600 .
C18 H18A 0.9600 .
C18 H18B 0.9600 .
C18 H18C 0.9600 .
C19 N10 1.337(6) .
C19 C20 1.362(6) .
C19 H19 0.9300 .
C20 C21 1.396(6) .
C20 H20 0.9300 .
C21 O1 1.327(5) .
C21 C22 1.395(6) .
C22 C23 1.374(6) .
C22 H22 0.9300 .
C23 N10 1.343(6) .
C23 H23 0.9300 .
C24 O1 1.452(6) .
C24 H24A 0.9600 .
C24 H24B 0.9600 .
C24 H24C 0.9600 .
N4 N5 1.388(5) .
N6 N7 1.368(4) .
N8 N9 1.379(4) .
N10 H10A 0.8600 .
O1W H1WB 0.86(2) .
O1W H1WA 0.87(2) .
